data_8105954
loop_
_publ_author_name
'Tan, Sang Loon'
'Tiekink, Edward R.T.'

_publ_section_title
;
 Crystal structure of the co-crystal
 4-[(4-carboxyphenyl)disulfanyl]benzoic
 acid--(1E,4E)-1-N,4-N-bis(pyridin-4-ylmethylidene)cyclohexane-1,4-diamine
 (1/1), C14H10O4S2&#x22C5;C18H20N4
;
_journal_issue 5
_journal_name_full 'Zeitschrift f\"ur Kristallographie - New Crystal Structures'
_journal_page_first 1121
_journal_page_last 1123
_journal_paper_doi 10.1515/ncrs-2019-0488
_journal_volume 234
_journal_year 2019
_chemical_formula_moiety 'C18 H20 N4, C14 H10 O4 S2'
_chemical_formula_sum 'C32 H30 N4 O4 S2'
_chemical_formula_weight 598.72
_space_group_crystal_system monoclinic
_space_group_IT_number 15
_space_group_name_Hall '-I 2ya'
_space_group_name_H-M_alt 'I 1 2/a 1'
_atom_sites_solution_hydrogens mixed
_atom_sites_solution_primary direct
_atom_sites_solution_secondary difmap
_audit_creation_method SHELXL-2018/3
_cell_angle_alpha 90
_cell_angle_beta 105.991(4)
_cell_angle_gamma 90
_cell_formula_units_Z 4
_cell_length_a 21.2034(7)
_cell_length_b 5.0614(2)
_cell_length_c 27.5987(12)
_cell_measurement_reflns_used 15460
_cell_measurement_temperature 100(2)
_cell_measurement_theta_max 76.1740
_cell_measurement_theta_min 4.2860
_cell_volume 2847.3(2)
_computing_cell_refinement 'CrysAlisPro [1]'
_computing_data_collection 'CrysAlisPro [1]'
_computing_data_reduction 'CrysAlisPro [1]'
_computing_molecular_graphics 'ORTEP-3 for Windows [4]'
_computing_publication_material 'SHELXL-2018/3 [3]'
_computing_structure_refinement 'SHELXL-2018/3 [3]'
_computing_structure_solution 'SHELXT 2014/5 [2]'
_diffrn_ambient_temperature 100(2)
_diffrn_detector_area_resol_mean 5.2558
_diffrn_measured_fraction_theta_full 1.000
_diffrn_measured_fraction_theta_max 0.993
_diffrn_measurement_device_type 'XtaLAB Synergy, Dualflex, AtlasS2'
_diffrn_measurement_method '\w scans'
_diffrn_radiation_type CuK\a
_diffrn_radiation_wavelength 1.54184
_diffrn_reflns_av_R_equivalents 0.0625
_diffrn_reflns_av_unetI/netI 0.0218
_diffrn_reflns_Laue_measured_fraction_full 1.000
_diffrn_reflns_Laue_measured_fraction_max 0.993
_diffrn_reflns_limit_h_max 26
_diffrn_reflns_limit_h_min -26
_diffrn_reflns_limit_k_max 6
_diffrn_reflns_limit_k_min -5
_diffrn_reflns_limit_l_max 34
_diffrn_reflns_limit_l_min -34
_diffrn_reflns_number 34319
_diffrn_reflns_point_group_measured_fraction_full 1.000
_diffrn_reflns_point_group_measured_fraction_max 0.993
_diffrn_reflns_theta_full 67.684
_diffrn_reflns_theta_max 76.911
_diffrn_reflns_theta_min 3.332
_diffrn_source 'micro-focus sealed X-ray tube'
_exptl_absorpt_coefficient_mu 2.071
_exptl_absorpt_correction_T_max 1.000
_exptl_absorpt_correction_T_min 0.871
_exptl_absorpt_correction_type gaussian
_exptl_absorpt_process_details 'CrysAlisPro [1]'
_exptl_crystal_colour colourless
_exptl_crystal_density_diffrn 1.397
_exptl_crystal_description prism
_exptl_crystal_F_000 1256
_exptl_crystal_size_max 0.159
_exptl_crystal_size_mid 0.099
_exptl_crystal_size_min 0.057
_refine_diff_density_max 0.431
_refine_diff_density_min -0.484
_refine_diff_density_rms 0.053
_refine_ls_extinction_coef .
_refine_ls_extinction_method none
_refine_ls_goodness_of_fit_ref 1.065
_refine_ls_hydrogen_treatment mixed
_refine_ls_matrix_type full
_refine_ls_number_parameters 193
_refine_ls_number_reflns 2996
_refine_ls_number_restraints 1
_refine_ls_restrained_S_all 1.065
_refine_ls_R_factor_all 0.0457
_refine_ls_R_factor_gt 0.0431
_refine_ls_shift/su_max 0.001
_refine_ls_shift/su_mean 0.000
_refine_ls_structure_factor_coef Fsqd
_refine_ls_weighting_details 'w=1/[\s^2^(Fo^2^)+(0.0698P)^2^+3.0892P] where P=(Fo^2^+2Fc^2^)/3'
_refine_ls_weighting_scheme calc
_refine_ls_wR_factor_gt 0.1218
_refine_ls_wR_factor_ref 0.1246
_reflns_Friedel_coverage 0.000
_reflns_Friedel_fraction_full .
_reflns_Friedel_fraction_max .
_reflns_number_gt 2795
_reflns_number_total 2996
_reflns_threshold_expression 'I > 2\s(I)'
_cod_data_source_file suppl_ncrs-2019-0488_suppl.cif
_cod_data_source_block shelx
_cod_original_sg_symbol_H-M 'I 2/a'
_cod_database_code 8105954
_shelx_shelxl_version_number 2018/3
_shelx_space_group_comment
;
The symmetry employed for this shelxl refinement is uniquely defined
by the following loop, which should always be used as a source of
symmetry information in preference to the above space-group names.
They are only intended as comments.
;
_shelx_estimated_absorpt_t_min 0.734
_shelx_estimated_absorpt_t_max 0.891

loop_
_space_group_symop_operation_xyz
'x, y, z'
'-x+1/2, y, -z'
'x+1/2, y+1/2, z+1/2'
'-x+1, y+1/2, -z+1/2'
'-x, -y, -z'
'x-1/2, -y, z'
'-x+1/2, -y+1/2, -z+1/2'
'x, -y+1/2, z+1/2'

loop_
_atom_site_label
_atom_site_type_symbol
_atom_site_fract_x
_atom_site_fract_y
_atom_site_fract_z
_atom_site_U_iso_or_equiv
_atom_site_adp_type
_atom_site_occupancy
_atom_site_site_symmetry_order
_atom_site_calc_flag
_atom_site_refinement_flags_posn
_atom_site_refinement_flags_adp
_atom_site_refinement_flags_occupancy
_atom_site_disorder_assembly
_atom_site_disorder_group
S1 S 0.70397(2) 1.25411(8) 0.47699(2) 0.02786(16) Uani 1 1 d . . . . .
O1 O 0.61712(6) 0.3255(3) 0.30000(5) 0.0291(3) Uani 1 1 d D . . . .
H1O H 0.6164(12) 0.211(4) 0.2777(7) 0.044 Uiso 1 1 d D U . . .
O2 O 0.72569(6) 0.2874(3) 0.31164(5) 0.0329(3) Uani 1 1 d . . . . .
N1 N 0.60383(7) -0.4412(3) 0.73461(5) 0.0272(3) Uani 1 1 d . . . . .
N2 N 0.52646(7) 0.1957(3) 0.59005(6) 0.0306(3) Uani 1 1 d . . . . .
C1 C 0.70173(8) 0.9950(3) 0.43315(6) 0.0242(3) Uani 1 1 d . . . . .
C2 C 0.63918(8) 0.9125(3) 0.40682(6) 0.0259(3) Uani 1 1 d . . . . .
H2 H 0.601792 0.989443 0.413862 0.031 Uiso 1 1 calc R U . . .
C3 C 0.63136(8) 0.7185(3) 0.37037(7) 0.0263(4) Uani 1 1 d . . . . .
H3 H 0.588525 0.663798 0.352179 0.032 Uiso 1 1 calc R U . . .
C4 C 0.68600(8) 0.6026(3) 0.36015(6) 0.0237(3) Uani 1 1 d . . . . .
C5 C 0.74839(8) 0.6844(4) 0.38727(7) 0.0284(4) Uani 1 1 d . . . . .
H5 H 0.785844 0.604956 0.380784 0.034 Uiso 1 1 calc R U . . .
C6 C 0.75666(8) 0.8798(4) 0.42354(7) 0.0291(4) Uani 1 1 d . . . . .
H6 H 0.799465 0.934929 0.441734 0.035 Uiso 1 1 calc R U . . .
C7 C 0.67887(8) 0.3894(3) 0.32177(6) 0.0250(3) Uani 1 1 d . . . . .
C8 C 0.54347(8) -0.3588(4) 0.70955(7) 0.0278(4) Uani 1 1 d . . . . .
H8 H 0.506677 -0.441202 0.716538 0.033 Uiso 1 1 calc R U . . .
C9 C 0.53257(8) -0.1595(4) 0.67407(7) 0.0277(4) Uani 1 1 d . . . . .
H9 H 0.489132 -0.109413 0.656416 0.033 Uiso 1 1 calc R U . . .
C10 C 0.58639(8) -0.0326(3) 0.66453(6) 0.0263(4) Uani 1 1 d . . . . .
C11 C 0.64912(8) -0.1116(4) 0.69167(7) 0.0296(4) Uani 1 1 d . . . . .
H11 H 0.686848 -0.024814 0.687188 0.035 Uiso 1 1 calc R U . . .
C12 C 0.65532(8) -0.3200(4) 0.72544(7) 0.0301(4) Uani 1 1 d . . . . .
H12 H 0.698118 -0.379035 0.742789 0.036 Uiso 1 1 calc R U . . .
C13 C 0.57796(9) 0.1793(4) 0.62631(7) 0.0297(4) Uani 1 1 d . . . . .
H13 H 0.611930 0.305537 0.629081 0.036 Uiso 1 1 calc R U . . .
C14 C 0.52312(9) 0.4082(4) 0.55304(7) 0.0319(4) Uani 1 1 d . . . . .
H14 H 0.546158 0.568047 0.570713 0.038 Uiso 1 1 calc R U . . .
C15 C 0.55623(10) 0.3195(4) 0.51338(8) 0.0380(5) Uani 1 1 d . . . . .
H15A H 0.536724 0.150136 0.498537 0.046 Uiso 1 1 calc R U . . .
H15B H 0.603466 0.289115 0.529606 0.046 Uiso 1 1 calc R U . . .
C16 C 0.54863(9) 0.5243(4) 0.47160(8) 0.0370(4) Uani 1 1 d . . . . .
H16A H 0.568568 0.455127 0.445665 0.044 Uiso 1 1 calc R U . . .
H16B H 0.572529 0.687005 0.485848 0.044 Uiso 1 1 calc R U . . .

loop_
_atom_site_aniso_label
_atom_site_aniso_U_11
_atom_site_aniso_U_22
_atom_site_aniso_U_33
_atom_site_aniso_U_23
_atom_site_aniso_U_13
_atom_site_aniso_U_12
S1 0.0320(2) 0.0272(2) 0.0222(2) -0.00037(15) 0.00382(17) 0.00605(15)
O1 0.0260(6) 0.0321(6) 0.0273(6) -0.0076(5) 0.0039(5) -0.0015(5)
O2 0.0294(6) 0.0368(7) 0.0331(7) -0.0078(5) 0.0095(5) 0.0013(5)
N1 0.0251(7) 0.0304(7) 0.0240(7) 0.0021(6) 0.0032(5) 0.0014(6)
N2 0.0302(8) 0.0338(7) 0.0285(8) 0.0090(6) 0.0094(6) 0.0037(6)
C1 0.0280(8) 0.0244(7) 0.0195(7) 0.0011(6) 0.0053(6) 0.0018(6)
C2 0.0224(7) 0.0286(8) 0.0254(8) 0.0019(7) 0.0047(6) 0.0053(6)
C3 0.0218(8) 0.0301(8) 0.0244(8) 0.0021(7) 0.0022(6) 0.0012(6)
C4 0.0251(8) 0.0251(7) 0.0202(7) 0.0011(6) 0.0050(6) -0.0007(6)
C5 0.0225(8) 0.0328(8) 0.0303(9) -0.0042(7) 0.0081(7) 0.0003(7)
C6 0.0221(8) 0.0327(9) 0.0305(9) -0.0044(7) 0.0040(7) -0.0026(7)
C7 0.0263(8) 0.0267(8) 0.0216(8) 0.0007(6) 0.0057(6) -0.0012(6)
C8 0.0231(8) 0.0325(9) 0.0264(8) 0.0033(7) 0.0044(6) -0.0006(7)
C9 0.0216(8) 0.0328(9) 0.0265(8) 0.0046(7) 0.0028(6) 0.0032(7)
C10 0.0264(8) 0.0290(8) 0.0224(8) 0.0004(7) 0.0047(6) -0.0011(6)
C11 0.0242(8) 0.0360(9) 0.0273(8) 0.0023(7) 0.0049(7) -0.0024(7)
C12 0.0233(8) 0.0372(9) 0.0273(9) 0.0023(7) 0.0028(7) 0.0013(7)
C13 0.0304(9) 0.0305(8) 0.0284(9) 0.0039(7) 0.0082(7) -0.0009(7)
C14 0.0333(9) 0.0326(9) 0.0298(9) 0.0089(7) 0.0086(7) 0.0014(7)
C15 0.0348(10) 0.0444(10) 0.0389(11) 0.0154(9) 0.0169(8) 0.0136(9)
C16 0.0332(9) 0.0448(11) 0.0370(10) 0.0139(9) 0.0165(8) 0.0105(8)

loop_
_atom_type_symbol
_atom_type_description
_atom_type_scat_dispersion_real
_atom_type_scat_dispersion_imag
_atom_type_scat_source
C C 0.0181 0.0091 'International Tables Vol C Tables 4.2.6.8 and 6.1.1.4'
H H 0.0000 0.0000 'International Tables Vol C Tables 4.2.6.8 and 6.1.1.4'
N N 0.0311 0.0180 'International Tables Vol C Tables 4.2.6.8 and 6.1.1.4'
O O 0.0492 0.0322 'International Tables Vol C Tables 4.2.6.8 and 6.1.1.4'
S S 0.3331 0.5567 'International Tables Vol C Tables 4.2.6.8 and 6.1.1.4'

loop_
_geom_angle_atom_site_label_1
_geom_angle_atom_site_label_2
_geom_angle_atom_site_label_3
_geom_angle
_geom_angle_site_symmetry_1
_geom_angle_site_symmetry_3
C1 S1 S1 105.60(6) . 2_656
C7 O1 H1O 108.4(17) . .
C12 N1 C8 118.21(15) . .
C13 N2 C14 117.61(16) . .
C2 C1 C6 120.21(16) . .
C2 C1 S1 114.87(12) . .
C6 C1 S1 124.91(13) . .
C3 C2 C1 119.97(15) . .
C3 C2 H2 120.0 . .
C1 C2 H2 120.0 . .
C2 C3 C4 120.40(15) . .
C2 C3 H3 119.8 . .
C4 C3 H3 119.8 . .
C5 C4 C3 119.06(16) . .
C5 C4 C7 119.54(15) . .
C3 C4 C7 121.39(15) . .
C6 C5 C4 120.93(16) . .
C6 C5 H5 119.5 . .
C4 C5 H5 119.5 . .
C5 C6 C1 119.43(15) . .
C5 C6 H6 120.3 . .
C1 C6 H6 120.3 . .
O2 C7 O1 124.08(16) . .
O2 C7 C4 122.71(15) . .
O1 C7 C4 113.21(14) . .
N1 C8 C9 122.82(16) . .
N1 C8 H8 118.6 . .
C9 C8 H8 118.6 . .
C8 C9 C10 118.96(15) . .
C8 C9 H9 120.5 . .
C10 C9 H9 120.5 . .
C11 C10 C9 118.38(16) . .
C11 C10 C13 120.07(15) . .
C9 C10 C13 121.55(15) . .
C12 C11 C10 118.57(16) . .
C12 C11 H11 120.7 . .
C10 C11 H11 120.7 . .
N1 C12 C11 122.98(16) . .
N1 C12 H12 118.5 . .
C11 C12 H12 118.5 . .
N2 C13 C10 121.34(17) . .
N2 C13 H13 119.3 . .
C10 C13 H13 119.3 . .
N2 C14 C15 109.88(15) . .
N2 C14 C16 108.97(15) . 5_666
C15 C14 C16 110.29(16) . 5_666
N2 C14 H14 109.2 . .
C15 C14 H14 109.2 . .
C16 C14 H14 109.2 5_666 .
C14 C15 C16 111.69(16) . .
C14 C15 H15A 109.3 . .
C16 C15 H15A 109.3 . .
C14 C15 H15B 109.3 . .
C16 C15 H15B 109.3 . .
H15A C15 H15B 107.9 . .
C15 C16 C14 111.97(15) . 5_666
C15 C16 H16A 109.2 . .
C14 C16 H16A 109.2 5_666 .
C15 C16 H16B 109.2 . .
C14 C16 H16B 109.2 5_666 .
H16A C16 H16B 107.9 . .

loop_
_geom_bond_atom_site_label_1
_geom_bond_atom_site_label_2
_geom_bond_distance
_geom_bond_site_symmetry_2
S1 C1 1.7762(17) .
S1 S1 2.0142(9) 2_656
O1 C7 1.321(2) .
O1 H1O 0.843(10) .
O2 C7 1.218(2) .
N1 C12 1.336(2) .
N1 C8 1.343(2) .
N2 C13 1.264(2) .
N2 C14 1.471(2) .
C1 C2 1.389(2) .
C1 C6 1.392(2) .
C2 C3 1.383(2) .
C2 H2 0.9500 .
C3 C4 1.395(2) .
C3 H3 0.9500 .
C4 C5 1.391(2) .
C4 C7 1.491(2) .
C5 C6 1.384(3) .
C5 H5 0.9500 .
C6 H6 0.9500 .
C8 C9 1.380(2) .
C8 H8 0.9500 .
C9 C10 1.396(2) .
C9 H9 0.9500 .
C10 C11 1.393(2) .
C10 C13 1.480(2) .
C11 C12 1.390(3) .
C11 H11 0.9500 .
C12 H12 0.9500 .
C13 H13 0.9500 .
C14 C15 1.522(3) .
C14 C16 1.525(3) 5_666
C14 H14 1.0000 .
C15 C16 1.526(3) .
C15 H15A 0.9900 .
C15 H15B 0.9900 .
C16 H16A 0.9900 .
C16 H16B 0.9900 .

loop_
_geom_torsion_atom_site_label_1
_geom_torsion_atom_site_label_2
_geom_torsion_atom_site_label_3
_geom_torsion_atom_site_label_4
_geom_torsion
_geom_torsion_site_symmetry_1
_geom_torsion_site_symmetry_2
_geom_torsion_site_symmetry_3
_geom_torsion_site_symmetry_4
S1 S1 C1 C2 163.16(12) 2_656 . . .
S1 S1 C1 C6 -18.19(16) 2_656 . . .
C6 C1 C2 C3 -1.1(3) . . . .
S1 C1 C2 C3 177.67(13) . . . .
C1 C2 C3 C4 0.7(3) . . . .
C2 C3 C4 C5 0.2(3) . . . .
C2 C3 C4 C7 178.75(15) . . . .
C3 C4 C5 C6 -0.7(3) . . . .
C7 C4 C5 C6 -179.27(16) . . . .
C4 C5 C6 C1 0.3(3) . . . .
C2 C1 C6 C5 0.6(3) . . . .
S1 C1 C6 C5 -178.02(14) . . . .
C5 C4 C7 O2 -2.5(3) . . . .
C3 C4 C7 O2 178.98(17) . . . .
C5 C4 C7 O1 178.00(16) . . . .
C3 C4 C7 O1 -0.5(2) . . . .
C12 N1 C8 C9 1.6(3) . . . .
N1 C8 C9 C10 -1.7(3) . . . .
C8 C9 C10 C11 -0.5(3) . . . .
C8 C9 C10 C13 178.90(17) . . . .
C9 C10 C11 C12 2.6(3) . . . .
C13 C10 C11 C12 -176.80(17) . . . .
C8 N1 C12 C11 0.7(3) . . . .
C10 C11 C12 N1 -2.8(3) . . . .
C14 N2 C13 C10 -178.29(16) . . . .
C11 C10 C13 N2 155.41(18) . . . .
C9 C10 C13 N2 -24.0(3) . . . .
C13 N2 C14 C15 84.7(2) . . . .
C13 N2 C14 C16 -154.33(18) . . . 5_666
N2 C14 C15 C16 174.94(16) . . . .
C16 C14 C15 C16 54.8(3) 5_666 . . .
C14 C15 C16 C14 -55.7(3) . . . 5_666
